data_7119600
loop_
_publ_author_name
'Lehmann, Johannes'
'Richers, Johannes'
'P\"othig, Alexander'
'Sieber, Stephan A.'

_publ_section_title
;
 Synthesis of ramariolide natural products and discovery of their targets
 in mycobacteria.
;
_journal_issue 1
_journal_name_full 'Chemical communications (Cambridge, England)'
_journal_page_first 107
_journal_page_last 110
_journal_paper_doi 10.1039/c6cc08365j
_journal_volume 53
_journal_year 2016
_chemical_absolute_configuration unk
_chemical_compound_source 'see text'
_chemical_formula_moiety 'C16 H26 O4'
_chemical_formula_sum 'C16 H26 O4'
_chemical_formula_weight 282.37
_space_group_IT_number 19
_symmetry_cell_setting orthorhombic
_symmetry_Int_Tables_number 19
_symmetry_space_group_name_Hall 'P 2ac 2ab'
_symmetry_space_group_name_H-M 'P 21 21 21'
_atom_sites_solution_hydrogens geom
_atom_sites_solution_primary direct
_atom_sites_solution_secondary difmap
_audit_update_record
;
2016-10-09 deposited with the CCDC.
2016-11-09 downloaded from the CCDC.
;
_cell_angle_alpha 90
_cell_angle_beta 90
_cell_angle_gamma 90
_cell_formula_units_Z 4
_cell_length_a 5.3751(3)
_cell_length_b 7.6377(4)
_cell_length_c 38.647(2)
_cell_measurement_reflns_used 6465
_cell_measurement_temperature 123
_cell_measurement_theta_max 25.3493
_cell_measurement_theta_min 3.1007
_cell_volume 1586.59(15)
_computing_cell_refinement 'SAINT (Bruker, 2008b)'
_computing_data_collection 'APEX II Control Software (Bruker, 2008a)'
_computing_data_reduction 'SAINT (Bruker, 2008b)'
_computing_molecular_graphics 'PLATON (Spek, 2011)'
_computing_publication_material 'PLATON (Spek, 2011), enCIFer (Allen, 2004)'
_computing_structure_refinement 'SHELXL97 (Sheldrick, 1997), SHELXLE (Huebschle, 2011)'
_computing_structure_solution 'SHELXS97 (Sheldrick, 1997)'
_diffrn_ambient_temperature 123
_diffrn_detector ' CCD plate '
_diffrn_detector_area_resol_mean 16
_diffrn_measured_fraction_theta_full 0.998
_diffrn_measured_fraction_theta_max 0.998
_diffrn_measurement_device ' \k-geometry diffractometer '
_diffrn_measurement_device_type ' Bruker APEX-II CCD '
_diffrn_measurement_method ' phi- and omega-rotation '
_diffrn_radiation_monochromator 'MONTEL optic'
_diffrn_radiation_probe x-ray
_diffrn_radiation_source 'rotating anode FR591'
_diffrn_radiation_type MoK\a
_diffrn_radiation_wavelength 0.71073
_diffrn_reflns_av_R_equivalents 0.0356
_diffrn_reflns_av_sigmaI/netI 0.0312
_diffrn_reflns_limit_h_max 6
_diffrn_reflns_limit_h_min -6
_diffrn_reflns_limit_k_max 9
_diffrn_reflns_limit_k_min -9
_diffrn_reflns_limit_l_max 46
_diffrn_reflns_limit_l_min -46
_diffrn_reflns_number 14742
_diffrn_reflns_reduction_process
;
;
_diffrn_reflns_theta_full 25.37
_diffrn_reflns_theta_max 25.37
_diffrn_reflns_theta_min 2.11
_exptl_absorpt_coefficient_mu 0.083
_exptl_absorpt_correction_T_max 0.990
_exptl_absorpt_correction_T_min 0.974
_exptl_absorpt_correction_type multi-scan
_exptl_absorpt_process_details 'SADABS, Bruker, 2008b'
_exptl_crystal_colour 'light yellow'
_exptl_crystal_density_diffrn 1.182
_exptl_crystal_density_method 'Not Measured'
_exptl_crystal_description block
_exptl_crystal_F_000 616
_exptl_crystal_size_max 0.320
_exptl_crystal_size_mid 0.170
_exptl_crystal_size_min 0.120
_refine_diff_density_max 0.132
_refine_diff_density_min -0.126
_refine_diff_density_rms 0.029
_refine_ls_extinction_method none
_refine_ls_goodness_of_fit_ref 1.038
_refine_ls_hydrogen_treatment mixed
_refine_ls_matrix_type full
_refine_ls_number_parameters 186
_refine_ls_number_reflns 2921
_refine_ls_number_restraints 0
_refine_ls_restrained_S_all 1.038
_refine_ls_R_factor_all 0.0375
_refine_ls_R_factor_gt 0.0311
_refine_ls_shift/su_max 0.001
_refine_ls_shift/su_mean 0.000
_refine_ls_structure_factor_coef Fsqd
_refine_ls_weighting_details 'calc w=1/[\s^2^(Fo^2^)+(0.0227P)^2^+0.2403P] where P=(Fo^2^+2Fc^2^)/3'
_refine_ls_weighting_scheme calc
_refine_ls_wR_factor_gt 0.0585
_refine_ls_wR_factor_ref 0.0603
_reflns_number_gt 2621
_reflns_number_total 2921
_reflns_threshold_expression I>2\s(I)
_cod_data_source_file c6cc08365j2.cif
_cod_data_source_block lehjo1_0m
_cod_depositor_comments
;
The following automatic conversions were performed:

'_symmetry_cell_setting' value 'Orthorhombic' changed to
'orthorhombic' according to
/usr/data/users/saulius/crontab/automatic-downloads/current/RSC/lib/dictionaries/cif_core.dic
dictionary named 'cif_core.dic' version 2.4.2 from 2011-04-26.

Automatic conversion script
Id: cif_fix_values 4268 2015-11-12 08:31:59Z antanas 
;
_cod_database_code 7119600

loop_
_symmetry_equiv_pos_site_id
_symmetry_equiv_pos_as_xyz
1 x,y,z
2 1/2-x,-y,1/2+z
3 1/2+x,1/2-y,-z
4 -x,1/2+y,1/2-z

loop_
_atom_site_aniso_label
_atom_site_aniso_U_11
_atom_site_aniso_U_22
_atom_site_aniso_U_33
_atom_site_aniso_U_23
_atom_site_aniso_U_13
_atom_site_aniso_U_12
O1 0.0231(6) 0.0285(5) 0.0430(7) 0.0054(5) -0.0130(6) -0.0008(5)
O2 0.0149(5) 0.0124(4) 0.0262(5) 0.0014(4) -0.0026(4) -0.0007(4)
O3 0.0267(6) 0.0163(4) 0.0156(5) 0.0007(4) 0.0058(5) 0.0029(4)
O4 0.0203(6) 0.0159(4) 0.0199(5) 0.0048(4) 0.0021(5) 0.0014(4)
C1 0.0171(8) 0.0186(6) 0.0239(8) 0.0013(6) -0.0001(7) 0.0034(6)
C2 0.0222(8) 0.0140(6) 0.0252(9) 0.0000(6) 0.0015(7) -0.0004(6)
C3 0.0178(8) 0.0147(6) 0.0183(7) -0.0028(5) 0.0030(6) -0.0014(6)
C4 0.0170(8) 0.0155(6) 0.0142(7) -0.0013(5) 0.0016(7) -0.0022(6)
C5 0.0137(7) 0.0171(6) 0.0143(7) 0.0000(5) 0.0038(6) -0.0009(6)
C6 0.0161(8) 0.0131(5) 0.0172(7) 0.0019(5) -0.0019(7) -0.0011(5)
C7 0.0150(8) 0.0145(6) 0.0200(8) -0.0014(5) 0.0009(6) 0.0000(5)
C8 0.0180(8) 0.0197(6) 0.0194(8) -0.0022(6) 0.0007(6) 0.0012(6)
C9 0.0190(8) 0.0270(7) 0.0218(8) -0.0011(6) 0.0014(7) 0.0024(7)
C10 0.0226(9) 0.0289(7) 0.0211(8) 0.0010(6) 0.0031(7) 0.0030(7)
C11 0.0197(8) 0.0340(7) 0.0215(8) 0.0014(6) 0.0025(7) 0.0017(7)
C12 0.0207(8) 0.0318(7) 0.0217(8) 0.0011(6) 0.0010(7) 0.0028(7)
C13 0.0214(9) 0.0329(7) 0.0205(8) 0.0016(6) 0.0021(7) 0.0013(7)
C14 0.0228(9) 0.0328(8) 0.0201(8) 0.0005(6) 0.0010(7) 0.0005(7)
C15 0.0259(9) 0.0410(8) 0.0226(8) 0.0016(7) 0.0036(7) 0.0011(7)
C16 0.0371(11) 0.0639(11) 0.0232(9) -0.0013(8) 0.0047(8) -0.0015(9)

loop_
_atom_site_label
_atom_site_type_symbol
_atom_site_thermal_displace_type
_atom_site_fract_x
_atom_site_fract_y
_atom_site_fract_z
_atom_site_occupancy
_atom_site_U_iso_or_equiv
_atom_site_calc_flag
_atom_site_refinement_flags
O1 O Uani -0.5684(2) 0.80922(12) 0.90724(3) 1.000 0.0315(3) d .
O2 O Uani -0.29810(17) 0.65622(10) 0.93979(2) 1.000 0.0178(3) d .
O3 O Uani -0.0801(2) 0.62695(10) 0.99305(2) 1.000 0.0195(3) d .
O4 O Uani 0.1086(2) 0.26735(11) 0.98724(2) 1.000 0.0187(3) d .
C1 C Uani -0.3845(3) 0.80893(16) 0.92437(4) 1.000 0.0199(4) d .
C2 C Uani -0.2145(3) 0.95101(16) 0.93396(4) 1.000 0.0205(4) d .
C3 C Uani -0.0399(3) 0.88830(15) 0.95455(3) 1.000 0.0169(4) d .
C4 C Uani -0.0847(3) 0.69885(15) 0.95929(3) 1.000 0.0156(4) d .
C5 C Uani 0.0983(3) 0.56329(15) 0.96739(3) 1.000 0.0150(4) d .
C6 C Uani 0.0639(3) 0.37338(14) 0.95702(3) 1.000 0.0155(4) d .
C7 C Uani 0.2512(3) 0.32047(16) 0.92960(3) 1.000 0.0165(4) d .
C8 C Uani 0.2071(3) 0.40021(17) 0.89413(3) 1.000 0.0190(4) d .
C9 C Uani 0.4193(3) 0.35700(17) 0.86958(3) 1.000 0.0226(4) d .
C10 C Uani 0.3881(3) 0.42503(18) 0.83276(4) 1.000 0.0242(5) d .
C11 C Uani 0.6111(3) 0.38088(19) 0.81019(3) 1.000 0.0251(4) d .
C12 C Uani 0.5888(3) 0.43518(18) 0.77258(3) 1.000 0.0247(4) d .
C13 C Uani 0.8173(3) 0.3863(2) 0.75150(4) 1.000 0.0249(5) d .
C14 C Uani 0.8078(3) 0.4345(2) 0.71336(4) 1.000 0.0252(5) d .
C15 C Uani 1.0402(3) 0.3841(2) 0.69392(4) 1.000 0.0298(5) d .
C16 C Uani 1.0379(3) 0.4324(2) 0.65576(4) 1.000 0.0414(6) d .
H1 H Uiso -0.044(4) 0.261(2) 0.9989(5) 1.000 0.054(6) d .
H2 H Uiso -0.22780 1.06920 0.92650 1.000 0.0250 c R
H3 H Uiso 0.09190 0.95370 0.96460 1.000 0.0200 c R
H5 H Uiso 0.27400 0.60380 0.97030 1.000 0.0180 c R
H6 H Uiso -0.10920 0.35400 0.94830 1.000 0.0190 c R
H7A H Uiso 0.24880 0.19140 0.92730 1.000 0.0200 c R
H7B H Uiso 0.41930 0.35460 0.93760 1.000 0.0200 c R
H8A H Uiso 0.19170 0.52890 0.89640 1.000 0.0230 c R
H8B H Uiso 0.04910 0.35470 0.88450 1.000 0.0230 c R
H9A H Uiso 0.43860 0.22820 0.86870 1.000 0.0270 c R
H9B H Uiso 0.57500 0.40600 0.87930 1.000 0.0270 c R
H10A H Uiso 0.23650 0.37310 0.82250 1.000 0.0290 c R
H10B H Uiso 0.36570 0.55370 0.83340 1.000 0.0290 c R
H11A H Uiso 0.76010 0.43800 0.82020 1.000 0.0300 c R
H11B H Uiso 0.63870 0.25280 0.81110 1.000 0.0300 c R
H12A H Uiso 0.56380 0.56340 0.77140 1.000 0.0300 c R
H12B H Uiso 0.44070 0.37820 0.76230 1.000 0.0300 c R
H13A H Uiso 0.96400 0.44410 0.76200 1.000 0.0300 c R
H13B H Uiso 0.84290 0.25830 0.75340 1.000 0.0300 c R
H14A H Uiso 0.66320 0.37560 0.70260 1.000 0.0300 c R
H14B H Uiso 0.78240 0.56250 0.71120 1.000 0.0300 c R
H15A H Uiso 1.06410 0.25600 0.69600 1.000 0.0360 c R
H15B H Uiso 1.18450 0.44170 0.70500 1.000 0.0360 c R
H16A H Uiso 1.19570 0.39740 0.64510 1.000 0.0620 c R
H16B H Uiso 1.01600 0.55920 0.65330 1.000 0.0620 c R
H16C H Uiso 0.90030 0.37180 0.64420 1.000 0.0620 c R

loop_
_atom_type_symbol
_atom_type_description
_atom_type_scat_dispersion_real
_atom_type_scat_dispersion_imag
_atom_type_scat_source
C C 0.0033 0.0016 ' International Tables Vol C Tables 4.2.6.8 and 6.1.1.4'
H H 0.0000 0.0000 ' International Tables Vol C Tables 4.2.6.8 and 6.1.1.4'
O O 0.0106 0.0060 ' International Tables Vol C Tables 4.2.6.8 and 6.1.1.4'

loop_
_geom_angle_atom_site_label_1
_geom_angle_atom_site_label_2
_geom_angle_atom_site_label_3
_geom_angle
_geom_angle_publ_flag
C1 O2 C4 107.89(9) yes
C4 O3 C5 61.03(8) yes
C6 O4 H1 105.8(11) no
O1 C1 O2 121.19(12) yes
O2 C1 C2 107.73(12) yes
O1 C1 C2 131.08(12) yes
C1 C2 C3 109.08(11) no
C2 C3 C4 108.30(12) no
O2 C4 C3 106.99(11) yes
O2 C4 C5 119.87(10) yes
O2 C4 O3 114.65(11) yes
O3 C4 C5 61.07(8) yes
C3 C4 C5 127.60(14) no
O3 C4 C3 119.41(10) yes
O3 C5 C6 114.66(11) yes
C4 C5 C6 122.61(13) no
O3 C5 C4 57.91(8) yes
O4 C6 C5 107.64(9) yes
O4 C6 C7 107.81(11) yes
C5 C6 C7 111.02(11) no
C6 C7 C8 114.85(12) no
C7 C8 C9 111.06(12) no
C8 C9 C10 115.23(12) no
C9 C10 C11 111.92(12) no
C10 C11 C12 115.28(13) no
C11 C12 C13 112.50(13) no
C12 C13 C14 115.66(13) no
C13 C14 C15 113.17(13) no
C14 C15 C16 114.50(13) no
C1 C2 H2 125.00 no
C3 C2 H2 126.00 no
C2 C3 H3 126.00 no
C4 C3 H3 126.00 no
O3 C5 H5 116.00 no
C4 C5 H5 116.00 no
C6 C5 H5 116.00 no
O4 C6 H6 110.00 no
C5 C6 H6 110.00 no
C7 C6 H6 110.00 no
C6 C7 H7A 109.00 no
C6 C7 H7B 109.00 no
C8 C7 H7A 108.00 no
C8 C7 H7B 109.00 no
H7A C7 H7B 108.00 no
C7 C8 H8A 109.00 no
C7 C8 H8B 109.00 no
C9 C8 H8A 109.00 no
C9 C8 H8B 109.00 no
H8A C8 H8B 108.00 no
C8 C9 H9A 108.00 no
C8 C9 H9B 108.00 no
C10 C9 H9A 109.00 no
C10 C9 H9B 109.00 no
H9A C9 H9B 107.00 no
C9 C10 H10A 109.00 no
C9 C10 H10B 109.00 no
C11 C10 H10A 109.00 no
C11 C10 H10B 109.00 no
H10A C10 H10B 108.00 no
C10 C11 H11A 108.00 no
C10 C11 H11B 108.00 no
C12 C11 H11A 109.00 no
C12 C11 H11B 108.00 no
H11A C11 H11B 107.00 no
C11 C12 H12A 109.00 no
C11 C12 H12B 109.00 no
C13 C12 H12A 109.00 no
C13 C12 H12B 109.00 no
H12A C12 H12B 108.00 no
C12 C13 H13A 108.00 no
C12 C13 H13B 108.00 no
C14 C13 H13A 108.00 no
C14 C13 H13B 108.00 no
H13A C13 H13B 107.00 no
C13 C14 H14A 109.00 no
C13 C14 H14B 109.00 no
C15 C14 H14A 109.00 no
C15 C14 H14B 109.00 no
H14A C14 H14B 108.00 no
C14 C15 H15A 109.00 no
C14 C15 H15B 109.00 no
C16 C15 H15A 109.00 no
C16 C15 H15B 109.00 no
H15A C15 H15B 108.00 no
C15 C16 H16A 110.00 no
C15 C16 H16B 110.00 no
C15 C16 H16C 109.00 no
H16A C16 H16B 109.00 no
H16A C16 H16C 109.00 no
H16B C16 H16C 109.00 no

loop_
_geom_bond_atom_site_label_1
_geom_bond_atom_site_label_2
_geom_bond_distance
_geom_bond_publ_flag
O1 C1 1.1897(19) yes
O2 C1 1.3897(15) yes
O2 C4 1.4106(17) yes
O3 C4 1.4158(14) yes
O3 C5 1.4627(17) yes
O4 C6 1.4414(14) yes
O4 H1 0.94(2) no
C1 C2 1.466(2) no
C2 C3 1.320(2) no
C3 C4 1.4783(16) no
C4 C5 1.462(2) no
C5 C6 1.5161(16) no
C6 C7 1.517(2) no
C7 C8 1.5186(17) no
C8 C9 1.520(2) no
C9 C10 1.5241(19) no
C10 C11 1.520(2) no
C11 C12 1.5163(17) no
C12 C13 1.520(2) no
C13 C14 1.520(2) no
C14 C15 1.508(2) no
C15 C16 1.520(2) no
C2 H2 0.9500 no
C3 H3 0.9500 no
C5 H5 1.0000 no
C6 H6 1.0000 no
C7 H7A 0.9900 no
C7 H7B 0.9900 no
C8 H8A 0.9900 no
C8 H8B 0.9900 no
C9 H9A 0.9900 no
C9 H9B 0.9900 no
C10 H10A 0.9900 no
C10 H10B 0.9900 no
C11 H11A 0.9900 no
C11 H11B 0.9900 no
C12 H12A 0.9900 no
C12 H12B 0.9900 no
C13 H13A 0.9900 no
C13 H13B 0.9900 no
C14 H14A 0.9900 no
C14 H14B 0.9900 no
C15 H15A 0.9900 no
C15 H15B 0.9900 no
C16 H16A 0.9800 no
C16 H16B 0.9800 no
C16 H16C 0.9800 no

loop_
_geom_hbond_atom_site_label_D
_geom_hbond_atom_site_label_H
_geom_hbond_atom_site_label_A
_geom_hbond_distance_DH
_geom_hbond_distance_HA
_geom_hbond_distance_DA
_geom_hbond_angle_DHA
_geom_hbond_site_symmetry_A
_geom_hbond_publ_flag
O4 H1 O4 0.94(2) 1.96(2) 2.8751(15) 166.8(18) 3_457 yes
C3 H3 O4 0.9500 2.5500 3.2580(15) 131.00 1_565 yes
C3 H3 O3 0.9500 2.4800 3.1973(17) 132.00 3_567 yes
C6 H6 O2 1.0000 2.5400 2.9826(16) 106.00 . yes
C8 H8A O1 0.9900 2.5300 3.3870(16) 144.00 1_655 yes

loop_
_geom_torsion_atom_site_label_1
_geom_torsion_atom_site_label_2
_geom_torsion_atom_site_label_3
_geom_torsion_atom_site_label_4
_geom_torsion
_geom_torsion_publ_flag
C4 O2 C1 O1 -177.72(14) no
C4 O2 C1 C2 1.47(15) no
C1 O2 C4 O3 133.78(11) no
C1 O2 C4 C3 -1.05(14) no
C1 O2 C4 C5 -156.72(12) no
C5 O3 C4 O2 111.87(11) no
C5 O3 C4 C3 -119.25(16) no
C4 O3 C5 C6 -114.33(13) no
O1 C1 C2 C3 177.70(17) no
O2 C1 C2 C3 -1.38(17) no
C1 C2 C3 C4 0.70(17) no
C2 C3 C4 O2 0.20(15) no
C2 C3 C4 O3 -132.08(14) no
C2 C3 C4 C5 153.39(13) no
O2 C4 C5 O3 -103.42(13) no
O2 C4 C5 C6 -2.84(18) no
O3 C4 C5 C6 100.58(13) no
C3 C4 C5 O3 106.41(13) no
C3 C4 C5 C6 -153.02(12) no
O3 C5 C6 O4 -63.99(15) no
O3 C5 C6 C7 178.24(10) no
C4 C5 C6 O4 -130.39(13) no
C4 C5 C6 C7 111.83(14) no
O4 C6 C7 C8 171.40(11) no
C5 C6 C7 C8 -70.93(15) no
C6 C7 C8 C9 173.44(11) no
C7 C8 C9 C10 177.67(11) no
C8 C9 C10 C11 178.37(12) no
C9 C10 C11 C12 176.76(12) no
C10 C11 C12 C13 -179.70(12) no
C11 C12 C13 C14 179.28(12) no
C12 C13 C14 C15 179.53(13) no
C13 C14 C15 C16 -179.34(13) no
